data_1518470
loop_
_publ_author_name
'Ivanova, B.'
'Spiteller, M.'

_publ_section_title
;
 Solid-state UV-MALDI mass spectrometric quantitation of
 fluroxypyr and triclopyr in soil
;
_journal_name_full 'Environmental Geochemistry and Health'
_journal_paper_doi 10.1007/s10653-014-9673-9
_journal_year 2015
_chemical_formula_moiety 'C6 H18 N3, 3(C4 H O4), O'
_chemical_formula_sum 'C18 H21 N3 O13'
_chemical_formula_weight 487.38
_chemical_name_common '2-piperazine-1-yl-ethyl ammonium tris(hydrogensquarate) monohydrate'
_chemical_name_systematic ?
_space_group_IT_number 14
_symmetry_cell_setting monoclinic
_symmetry_space_group_name_Hall '-P 2ybc'
_symmetry_space_group_name_H-M 'P 1 21/c 1'
_atom_sites_solution_hydrogens geom
_atom_sites_solution_primary direct
_atom_sites_solution_secondary difmap
_audit_creation_method SHELXL-97
_cell_angle_alpha 90.00
_cell_angle_beta 115.105(8)
_cell_angle_gamma 90.00
_cell_formula_units_Z 4
_cell_length_a 10.0519(19)
_cell_length_b 11.0764(19)
_cell_length_c 19.917(3)
_cell_measurement_temperature 293(2)
_cell_volume 2008.0(6)
_computing_cell_refinement 'Bruker SAINT'
_computing_data_collection 'Bruker GIS'
_computing_data_reduction 'Bruker SAINT'
_computing_molecular_graphics 'Bruker APEX2'
_computing_structure_refinement 'SHELXL-97 (Sheldrick, 2008)'
_computing_structure_solution 'SHELXS-97 (Sheldrick, 2008)'
_diffrn_ambient_temperature 293(2)
_diffrn_measured_fraction_theta_full 0.977
_diffrn_measured_fraction_theta_max 0.977
_diffrn_measurement_device_type 'Bruker SMART X2S'
_diffrn_measurement_method '\w scans'
_diffrn_radiation_monochromator 'doubly curved silicon crystal'
_diffrn_radiation_source 'micro-focus sealed tube'
_diffrn_radiation_type MoK\a
_diffrn_radiation_wavelength 0.71073
_diffrn_reflns_av_R_equivalents 0.3152
_diffrn_reflns_av_sigmaI/netI 0.1481
_diffrn_reflns_limit_h_max 11
_diffrn_reflns_limit_h_min -12
_diffrn_reflns_limit_k_max 13
_diffrn_reflns_limit_k_min -13
_diffrn_reflns_limit_l_max 23
_diffrn_reflns_limit_l_min -23
_diffrn_reflns_number 18378
_diffrn_reflns_theta_full 25.26
_diffrn_reflns_theta_max 25.26
_diffrn_reflns_theta_min 2.26
_exptl_absorpt_coefficient_mu 0.140
_exptl_absorpt_correction_T_max 0.9892
_exptl_absorpt_correction_T_min 0.7577
_exptl_absorpt_correction_type multi-scan
_exptl_crystal_colour colorless
_exptl_crystal_density_diffrn 1.612
_exptl_crystal_density_method 'not measured'
_exptl_crystal_description needle
_exptl_crystal_F_000 1016
_exptl_crystal_size_max 0.11
_exptl_crystal_size_mid 0.07
_exptl_crystal_size_min 0.05
_refine_diff_density_max 0.720
_refine_diff_density_min -0.506
_refine_diff_density_rms 0.155
_refine_ls_extinction_coef 0.016(4)
_refine_ls_extinction_expression Fc^*^=kFc[1+0.001xFc^2^\l^3^/sin(2\q)]^-1/4^
_refine_ls_extinction_method SHELXL
_refine_ls_goodness_of_fit_ref 1.266
_refine_ls_hydrogen_treatment constr
_refine_ls_matrix_type full
_refine_ls_number_parameters 310
_refine_ls_number_reflns 3554
_refine_ls_number_restraints 0
_refine_ls_restrained_S_all 1.266
_refine_ls_R_factor_all 0.1191
_refine_ls_R_factor_gt 0.0987
_refine_ls_shift/su_max 0.014
_refine_ls_shift/su_mean 0.011
_refine_ls_structure_factor_coef Fsqd
_refine_ls_weighting_details 'calc w=1/[\s^2^(Fo^2^)+(0.0985P)^2^+0.0000P] where P=(Fo^2^+2Fc^2^)/3'
_refine_ls_weighting_scheme calc
_refine_ls_wR_factor_gt 0.2473
_refine_ls_wR_factor_ref 0.2593
_reflns_number_gt 2601
_reflns_number_total 3554
_reflns_threshold_expression >2sigma(I)
_cod_data_source_file Struct-88-5.txt
_cod_data_source_block bi88
_cod_depositor_comments
;
The following automatic conversions were performed:

'_symmetry_cell_setting' value 'Monoclinic' changed to 'monoclinic'
according to the built-in table from CIF Core dictionary named
'cif_core.dic' version 2.4.1 from 2010-06-29.

Automatic conversion script
Id: cif_fix_values 2827 2014-09-09 07:05:25Z andrius 
;
_cod_original_sg_symbol_H-M 'P 21/c'
_cod_database_code 1518470

loop_
_symmetry_equiv_pos_as_xyz
'x, y, z'
'-x, y+1/2, -z+1/2'
'-x, -y, -z'
'x, -y-1/2, z-1/2'

loop_
_atom_site_label
_atom_site_type_symbol
_atom_site_fract_x
_atom_site_fract_y
_atom_site_fract_z
_atom_site_U_iso_or_equiv
_atom_site_adp_type
_atom_site_occupancy
_atom_site_symmetry_multiplicity
_atom_site_calc_flag
_atom_site_refinement_flags
N1 N 0.9079(3) 0.3966(3) 0.08096(19) 0.0352(8) Uani 1 1 d .
H1 H 0.8977 0.3965 0.0335 0.042 Uiso 1 1 d R
H2 H 0.9516 0.4664 0.1036 0.042 Uiso 1 1 d R
H3 H 0.9642 0.3327 0.1056 0.042 Uiso 1 1 d R
C1 C 0.6985(4) 0.2608(3) 0.0619(2) 0.0302(9) Uani 1 1 d .
H4 H 0.6641 0.2470 0.0090 0.036 Uiso 1 1 calc R
H5 H 0.7754 0.2026 0.0878 0.036 Uiso 1 1 calc R
C2 C 0.4117(4) 0.0920(4) 0.1037(2) 0.0402(10) Uani 1 1 d .
H6 H 0.3847 0.0073 0.0980 0.048 Uiso 1 1 calc R
H7 H 0.4467 0.1128 0.1557 0.048 Uiso 1 1 calc R
C3 C 0.5325(4) 0.1129(3) 0.0790(2) 0.0329(9) Uani 1 1 d .
H8 H 0.6182 0.0660 0.1100 0.039 Uiso 1 1 calc R
H9 H 0.5002 0.0853 0.0283 0.039 Uiso 1 1 calc R
C4 C 0.3203(4) 0.2971(4) 0.0632(2) 0.0372(10) Uani 1 1 d .
H10 H 0.3543 0.3253 0.1139 0.045 Uiso 1 1 calc R
H11 H 0.2343 0.3437 0.0324 0.045 Uiso 1 1 calc R
C5 C 0.4397(4) 0.3147(3) 0.0369(2) 0.0301(9) Uani 1 1 d .
H12 H 0.4040 0.2892 -0.0143 0.036 Uiso 1 1 calc R
H13 H 0.4647 0.3997 0.0395 0.036 Uiso 1 1 calc R
N2 N 0.5738(3) 0.2435(3) 0.08361(16) 0.0254(7) Uani 1 1 d .
H14 H 0.6046 0.2677 0.1315 0.031 Uiso 1 1 calc R
N3 N 0.2810(3) 0.1665(3) 0.05915(18) 0.0362(9) Uani 1 1 d .
H15 H 0.2119 0.1560 0.0762 0.043 Uiso 1 1 calc R
H16 H 0.2432 0.1420 0.0116 0.043 Uiso 1 1 calc R
C8 C 0.7596(4) 0.3871(4) 0.0807(2) 0.0361(10) Uani 1 1 d .
H17 H 0.6931 0.4433 0.0447 0.043 Uiso 1 1 calc R
H18 H 0.7663 0.4093 0.1292 0.043 Uiso 1 1 calc R
O1 O 0.4845(4) 0.0566(3) 0.39224(17) 0.0523(9) Uani 1 1 d .
O2 O 0.2494(3) 0.3275(2) 0.20521(15) 0.0369(7) Uani 1 1 d .
O6 O 0.2724(4) 0.0419(2) 0.21423(15) 0.0420(8) Uani 1 1 d .
H20 H 0.3034 -0.0262 0.2342 0.063 Uiso 1 1 d R
O7 O 0.4437(4) 0.3457(3) 0.38480(17) 0.0486(9) Uani 1 1 d .
C17 C 0.4031(4) 0.2648(3) 0.3391(2) 0.0303(9) Uani 1 1 d .
C18 C 0.4187(4) 0.1304(4) 0.3424(2) 0.0348(10) Uani 1 1 d .
C19 C 0.3136(4) 0.2540(3) 0.2580(2) 0.0278(9) Uani 1 1 d .
C23 C 0.3262(4) 0.1269(3) 0.2638(2) 0.0289(9) Uani 1 1 d .
O3 O 0.8151(4) 0.3543(3) 0.41505(16) 0.0504(9) Uani 1 1 d .
O4 O 0.8529(3) 0.0615(3) 0.43308(15) 0.0402(8) Uani 1 1 d .
O5 O 0.6593(3) 0.3224(2) 0.23592(14) 0.0336(7) Uani 1 1 d .
O8 O 0.6860(4) 0.0375(2) 0.25334(16) 0.0435(8) Uani 1 1 d .
H8A H 0.6756 0.0634 0.2129 0.065 Uiso 1 1 calc R
C20 C 0.7240(4) 0.1245(3) 0.3008(2) 0.0277(9) Uani 1 1 d .
C21 C 0.7812(4) 0.2678(3) 0.3725(2) 0.0296(9) Uani 1 1 d .
C22 C 0.7083(4) 0.2506(3) 0.2910(2) 0.0277(9) Uani 1 1 d .
C24 C 0.7975(4) 0.1337(3) 0.3810(2) 0.0287(9) Uani 1 1 d .
O13 O -0.0076(3) 0.4801(2) 0.23867(14) 0.0379(7) Uani 1 1 d .
H13A H 0.0165 0.5441 0.2613 0.057 Uiso 1 1 calc R
O14 O -0.0425(3) 0.1969(2) 0.21788(14) 0.0369(7) Uani 1 1 d .
O15 O 0.1250(3) 0.1572(2) 0.39626(16) 0.0407(8) Uani 1 1 d .
O16 O 0.1612(3) 0.4471(2) 0.41897(15) 0.0382(7) Uani 1 1 d .
C29 C 0.0899(4) 0.2442(3) 0.3550(2) 0.0280(9) Uani 1 1 d .
C30 C 0.0131(4) 0.2643(3) 0.2734(2) 0.0261(8) Uani 1 1 d .
C6 C 0.0310(4) 0.3914(3) 0.2854(2) 0.0278(9) Uani 1 1 d .
C7 C 0.1065(4) 0.3782(3) 0.3649(2) 0.0276(9) Uani 1 1 d .
O1S O 0.0080(3) 0.1515(3) 0.06245(16) 0.0420(8) Uani 1 1 d .

loop_
_atom_site_aniso_label
_atom_site_aniso_U_11
_atom_site_aniso_U_22
_atom_site_aniso_U_33
_atom_site_aniso_U_23
_atom_site_aniso_U_13
_atom_site_aniso_U_12
N1 0.0307(16) 0.0362(19) 0.040(2) -0.0020(15) 0.0158(14) -0.0073(14)
C1 0.0305(19) 0.032(2) 0.030(2) -0.0003(16) 0.0152(16) -0.0029(16)
C2 0.034(2) 0.045(3) 0.045(3) 0.014(2) 0.0203(19) -0.0003(18)
C3 0.0298(19) 0.026(2) 0.043(2) 0.0029(18) 0.0157(17) 0.0008(16)
C4 0.035(2) 0.047(3) 0.033(2) -0.0024(19) 0.0171(17) 0.0104(19)
C5 0.0302(19) 0.028(2) 0.028(2) 0.0013(16) 0.0087(16) 0.0037(16)
N2 0.0251(15) 0.0312(18) 0.0195(16) -0.0032(13) 0.0090(12) -0.0011(13)
N3 0.0274(16) 0.054(2) 0.0287(18) -0.0029(15) 0.0133(14) -0.0019(15)
C8 0.0264(19) 0.039(2) 0.042(2) -0.0032(19) 0.0137(17) -0.0049(17)
O1 0.067(2) 0.0407(18) 0.0441(19) 0.0193(15) 0.0186(16) 0.0177(16)
O2 0.0537(17) 0.0281(15) 0.0268(15) 0.0055(12) 0.0151(13) 0.0019(13)
O6 0.066(2) 0.0230(15) 0.0357(17) 0.0001(12) 0.0203(15) 0.0011(13)
O7 0.065(2) 0.0373(18) 0.0354(18) -0.0056(14) 0.0139(15) -0.0056(15)
C17 0.038(2) 0.028(2) 0.026(2) 0.0015(17) 0.0148(17) -0.0033(17)
C18 0.040(2) 0.033(2) 0.038(2) 0.0044(18) 0.0226(19) 0.0032(18)
C19 0.035(2) 0.025(2) 0.026(2) 0.0012(16) 0.0159(16) 0.0039(16)
C23 0.0353(19) 0.027(2) 0.028(2) 0.0020(16) 0.0172(17) 0.0012(16)
O3 0.064(2) 0.0364(17) 0.0353(18) -0.0077(14) 0.0058(15) 0.0086(15)
O4 0.0470(17) 0.0382(17) 0.0303(16) 0.0086(13) 0.0116(13) 0.0096(13)
O5 0.0430(15) 0.0246(15) 0.0250(15) 0.0038(11) 0.0064(12) 0.0043(11)
O8 0.0574(18) 0.0285(16) 0.0285(16) -0.0007(12) 0.0028(14) -0.0017(13)
C20 0.0286(18) 0.024(2) 0.026(2) 0.0007(16) 0.0077(16) -0.0017(15)
C21 0.0290(18) 0.032(2) 0.024(2) 0.0017(17) 0.0077(15) 0.0055(16)
C22 0.0251(17) 0.028(2) 0.026(2) -0.0014(16) 0.0070(15) -0.0019(15)
C24 0.0272(18) 0.029(2) 0.030(2) 0.0033(16) 0.0118(16) 0.0031(16)
O13 0.0576(18) 0.0197(14) 0.0265(15) 0.0000(11) 0.0084(13) 0.0005(13)
O14 0.0492(16) 0.0256(15) 0.0244(15) -0.0048(12) 0.0044(13) -0.0027(12)
O15 0.0491(17) 0.0321(16) 0.0313(16) 0.0072(13) 0.0080(13) 0.0027(13)
O16 0.0455(16) 0.0357(16) 0.0271(15) -0.0087(13) 0.0093(13) -0.0042(13)
C29 0.0273(18) 0.028(2) 0.024(2) 0.0014(16) 0.0068(15) 0.0008(15)
C30 0.0282(17) 0.0202(19) 0.026(2) 0.0000(15) 0.0079(15) 0.0015(15)
C6 0.0317(19) 0.024(2) 0.025(2) -0.0014(16) 0.0100(16) 0.0012(15)
C7 0.0291(18) 0.026(2) 0.028(2) -0.0018(16) 0.0124(16) 0.0004(16)
O1S 0.0354(15) 0.0511(18) 0.0424(18) 0.0012(13) 0.0194(13) -0.0048(13)

loop_
_atom_type_symbol
_atom_type_description
_atom_type_scat_dispersion_real
_atom_type_scat_dispersion_imag
_atom_type_scat_source
C C 0.0033 0.0016 'International Tables Vol C Tables 4.2.6.8 and 6.1.1.4'
H H 0.0000 0.0000 'International Tables Vol C Tables 4.2.6.8 and 6.1.1.4'
N N 0.0061 0.0033 'International Tables Vol C Tables 4.2.6.8 and 6.1.1.4'
O O 0.0106 0.0060 'International Tables Vol C Tables 4.2.6.8 and 6.1.1.4'

loop_
_geom_angle_atom_site_label_1
_geom_angle_atom_site_label_2
_geom_angle_atom_site_label_3
_geom_angle
C8 N1 H1 109.0
C8 N1 H2 109.5
H1 N1 H2 109.5
C8 N1 H3 109.9
H1 N1 H3 109.4
H2 N1 H3 109.6
N2 C1 C8 110.3(3)
N2 C1 H4 109.6
C8 C1 H4 109.6
N2 C1 H5 109.6
C8 C1 H5 109.6
H4 C1 H5 108.1
N3 C2 C3 110.5(3)
N3 C2 H6 109.5
C3 C2 H6 109.5
N3 C2 H7 109.5
C3 C2 H7 109.5
H6 C2 H7 108.1
N2 C3 C2 111.7(3)
N2 C3 H8 109.3
C2 C3 H8 109.3
N2 C3 H9 109.3
C2 C3 H9 109.3
H8 C3 H9 108.0
N3 C4 C5 109.7(3)
N3 C4 H10 109.7
C5 C4 H10 109.7
N3 C4 H11 109.7
C5 C4 H11 109.7
H10 C4 H11 108.2
N2 C5 C4 110.8(3)
N2 C5 H12 109.5
C4 C5 H12 109.5
N2 C5 H13 109.5
C4 C5 H13 109.5
H12 C5 H13 108.1
C3 N2 C5 108.5(3)
C3 N2 C1 110.5(3)
C5 N2 C1 113.3(3)
C3 N2 H14 108.1
C5 N2 H14 108.1
C1 N2 H14 108.1
C2 N3 C4 111.0(3)
C2 N3 H15 109.4
C4 N3 H15 109.4
C2 N3 H16 109.4
C4 N3 H16 109.4
H15 N3 H16 108.0
N1 C8 C1 111.5(3)
N1 C8 H17 109.3
C1 C8 H17 109.3
N1 C8 H18 109.3
C1 C8 H18 109.3
H17 C8 H18 108.0
C23 O6 H20 109.6
O7 C17 C19 136.8(4)
O7 C17 C18 134.8(4)
C19 C17 C18 88.3(3)
O1 C18 C23 137.0(4)
O1 C18 C17 134.5(4)
C23 C18 C17 88.4(3)
O2 C19 C23 134.7(4)
O2 C19 C17 135.3(3)
C23 C19 C17 90.0(3)
O6 C23 C19 131.5(3)
O6 C23 C18 135.3(3)
C19 C23 C18 93.2(3)
C20 O8 H8A 109.5
O8 C20 C22 131.2(3)
O8 C20 C24 135.6(3)
C22 C20 C24 93.3(3)
O3 C21 C22 136.0(4)
O3 C21 C24 135.3(4)
C22 C21 C24 88.6(3)
O5 C22 C20 135.9(3)
O5 C22 C21 133.9(3)
C20 C22 C21 90.1(3)
O4 C24 C20 135.5(4)
O4 C24 C21 136.5(4)
C20 C24 C21 88.0(3)
C6 O13 H13A 109.5
O15 C29 C30 136.2(3)
O15 C29 C7 135.3(3)
C30 C29 C7 88.5(3)
O14 C30 C6 135.5(3)
O14 C30 C29 134.8(3)
C6 C30 C29 89.7(3)
O13 C6 C30 130.6(3)
O13 C6 C7 136.3(3)
C30 C6 C7 93.1(3)
O16 C7 C6 136.3(3)
O16 C7 C29 135.0(3)
C6 C7 C29 88.8(3)

loop_
_geom_bond_atom_site_label_1
_geom_bond_atom_site_label_2
_geom_bond_distance
N1 C8 1.492(5)
N1 H1 0.9076
N1 H2 0.9093
N1 H3 0.9085
C1 N2 1.502(5)
C1 C8 1.510(6)
C1 H4 0.9700
C1 H5 0.9700
C2 N3 1.485(5)
C2 C3 1.509(5)
C2 H6 0.9700
C2 H7 0.9700
C3 N2 1.496(5)
C3 H8 0.9700
C3 H9 0.9700
C4 N3 1.492(5)
C4 C5 1.512(6)
C4 H10 0.9700
C4 H11 0.9700
C5 N2 1.498(4)
C5 H12 0.9700
C5 H13 0.9700
N2 H14 0.9100
N3 H15 0.9000
N3 H16 0.9000
C8 H17 0.9700
C8 H18 0.9700
O1 C18 1.239(5)
O2 C19 1.268(4)
O6 C23 1.304(5)
O6 H20 0.8480
O7 C17 1.218(5)
C17 C19 1.484(5)
C17 C18 1.495(6)
C18 C23 1.442(5)
C19 C23 1.414(5)
O3 C21 1.228(5)
O4 C24 1.239(4)
O5 C22 1.273(4)
O8 C20 1.289(4)
O8 H8A 0.8200
C20 C22 1.410(5)
C20 C24 1.453(5)
C21 C22 1.483(5)
C21 C24 1.496(5)
O13 C6 1.294(4)
O13 H13A 0.8200
O14 C30 1.252(4)
O15 C29 1.218(4)
O16 C7 1.242(4)
C29 C30 1.490(5)
C29 C7 1.497(5)
C30 C6 1.427(5)
C6 C7 1.444(5)

loop_
_geom_torsion_atom_site_label_1
_geom_torsion_atom_site_label_2
_geom_torsion_atom_site_label_3
_geom_torsion_atom_site_label_4
_geom_torsion
N3 C2 C3 N2 56.8(4)
N3 C4 C5 N2 -59.3(4)
C2 C3 N2 C5 -57.7(4)
C2 C3 N2 C1 177.6(3)
C4 C5 N2 C3 59.0(4)
C4 C5 N2 C1 -178.0(3)
C8 C1 N2 C3 -168.9(3)
C8 C1 N2 C5 69.0(4)
C3 C2 N3 C4 -56.1(4)
C5 C4 N3 C2 57.4(4)
N2 C1 C8 N1 163.2(3)
O7 C17 C18 O1 -4.4(8)
C19 C17 C18 O1 177.6(5)
O7 C17 C18 C23 175.9(5)
C19 C17 C18 C23 -2.1(3)
O7 C17 C19 O2 2.9(8)
C18 C17 C19 O2 -179.3(4)
O7 C17 C19 C23 -175.8(5)
C18 C17 C19 C23 2.1(3)
O2 C19 C23 O6 -0.3(7)
C17 C19 C23 O6 178.4(4)
O2 C19 C23 C18 179.2(4)
C17 C19 C23 C18 -2.2(3)
O1 C18 C23 O6 1.9(8)
C17 C18 C23 O6 -178.4(5)
O1 C18 C23 C19 -177.5(5)
C17 C18 C23 C19 2.2(3)
O8 C20 C22 O5 -2.9(7)
C24 C20 C22 O5 176.4(4)
O8 C20 C22 C21 -179.8(4)
C24 C20 C22 C21 -0.5(3)
O3 C21 C22 O5 3.0(8)
C24 C21 C22 O5 -176.5(4)
O3 C21 C22 C20 -180.0(5)
C24 C21 C22 C20 0.5(3)
O8 C20 C24 O4 1.6(8)
C22 C20 C24 O4 -177.6(4)
O8 C20 C24 C21 179.8(5)
C22 C20 C24 C21 0.5(3)
O3 C21 C24 O4 -1.9(8)
C22 C21 C24 O4 177.6(5)
O3 C21 C24 C20 180.0(5)
C22 C21 C24 C20 -0.5(3)
O15 C29 C30 O14 -0.3(8)
C7 C29 C30 O14 179.4(5)
O15 C29 C30 C6 -179.9(5)
C7 C29 C30 C6 -0.2(3)
O14 C30 C6 O13 -0.4(7)
C29 C30 C6 O13 179.1(4)
O14 C30 C6 C7 -179.4(5)
C29 C30 C6 C7 0.2(3)
O13 C6 C7 O16 1.5(8)
C30 C6 C7 O16 -179.6(5)
O13 C6 C7 C29 -179.0(5)
C30 C6 C7 C29 -0.2(3)
O15 C29 C7 O16 -0.7(8)
C30 C29 C7 O16 179.6(4)
O15 C29 C7 C6 179.9(5)
C30 C29 C7 C6 0.1(3)
